data_7015569
loop_
_publ_author_name
'Cooper, Christine J.'
'Jones, Matthew D.'
'Brayshaw, Simon K.'
'Sonnex, Benjamin'
'Russell, Mark L.'
'Mahon, Mary F.'
'Allan, David R.'

_publ_section_title
;
 When is an imine not an imine? Unusual reactivity of a series of
 Cu(II) imine-pyridine complexes and their exploitation for the Henry
 reaction.
;
_journal_issue 14
_journal_name_full 'Dalton transactions (Cambridge, England : 2003)'
_journal_page_first 3677
_journal_page_last 3682
_journal_paper_doi 10.1039/c0dt01740j
_journal_volume 40
_journal_year 2011
_chemical_absolute_configuration ad
_chemical_formula_sum 'C21.7 H25.1 Cu F6 N4 O6.85 S2'
_chemical_formula_weight 693.22
_chemical_name_systematic
;
?
;
_space_group_IT_number 1
_symmetry_cell_setting triclinic
_symmetry_space_group_name_Hall 'P 1'
_symmetry_space_group_name_H-M 'P 1'
_atom_sites_solution_hydrogens geom
_atom_sites_solution_primary direct
_atom_sites_solution_secondary difmap
_audit_creation_method SHELXL-97
_cell_angle_alpha 98.123(2)
_cell_angle_beta 93.505(2)
_cell_angle_gamma 111.186(2)
_cell_formula_units_Z 2
_cell_length_a 8.8420(3)
_cell_length_b 11.6520(4)
_cell_length_c 14.8430(5)
_cell_measurement_reflns_used 38553
_cell_measurement_temperature 150(2)
_cell_measurement_theta_max 27.48
_cell_measurement_theta_min 3.51
_cell_volume 1401.10(9)
_computing_cell_refinement 'HKL Scalepack (Otwinski & Minor, 1997)'
_computing_data_collection 'Collect (Nonius BV, 1997-2000)'
_computing_data_reduction 'HKL Denzo & Scalepack (Otwinski & Minor 1997)'
_computing_molecular_graphics 'Ortep-3 for Windows (Farrugia, 1997)'
_computing_publication_material 'WinGX publication routines (Farrugia, 1999)'
_computing_structure_refinement 'SHELXL-97 (Sheldrick, 1997)'
_computing_structure_solution
;
SIR97- Altomare A., Burla M.C., Camalli M., Cascarano G.L., Giacovazzo C. ,
Guagliardi A., Moliterni A.G.G., Polidori G.,Spagna R.
(1999) J. Appl. Cryst. 32, 115-119.
;
_diffrn_ambient_temperature 150(2)
_diffrn_measured_fraction_theta_full 0.987
_diffrn_measured_fraction_theta_max 0.987
_diffrn_measurement_device_type 'nonius kappa ccd'
_diffrn_measurement_method ccd
_diffrn_radiation_monochromator graphite
_diffrn_radiation_source 'fine-focus sealed tube'
_diffrn_radiation_type MoK\a
_diffrn_radiation_wavelength 0.71073
_diffrn_reflns_av_R_equivalents 0.0570
_diffrn_reflns_av_sigmaI/netI 0.0786
_diffrn_reflns_limit_h_max 11
_diffrn_reflns_limit_h_min -11
_diffrn_reflns_limit_k_max 15
_diffrn_reflns_limit_k_min -15
_diffrn_reflns_limit_l_max 19
_diffrn_reflns_limit_l_min -18
_diffrn_reflns_number 18888
_diffrn_reflns_theta_full 27.47
_diffrn_reflns_theta_max 27.47
_diffrn_reflns_theta_min 4.20
_exptl_absorpt_coefficient_mu 1.016
_exptl_absorpt_correction_T_max 0.9509
_exptl_absorpt_correction_T_min 0.8226
_exptl_absorpt_correction_type multi-scan
_exptl_absorpt_process_details
;
multi-scan from symmetry-related measurements
Sortav (Blessing 1995
;
_exptl_crystal_colour blue
_exptl_crystal_density_diffrn 1.643
_exptl_crystal_density_method 'not measured'
_exptl_crystal_description needle
_exptl_crystal_F_000 706
_exptl_crystal_size_max 0.20
_exptl_crystal_size_mid 0.20
_exptl_crystal_size_min 0.05
_refine_diff_density_max 0.736
_refine_diff_density_min -0.822
_refine_diff_density_rms 0.080
_refine_ls_abs_structure_details 'Flack H D (1983), Acta Cryst. A39, 876-881'
_refine_ls_abs_structure_Flack 0.017(15)
_refine_ls_extinction_method none
_refine_ls_goodness_of_fit_ref 1.033
_refine_ls_hydrogen_treatment constr
_refine_ls_matrix_type full
_refine_ls_number_parameters 760
_refine_ls_number_reflns 10538
_refine_ls_number_restraints 3
_refine_ls_restrained_S_all 1.033
_refine_ls_R_factor_all 0.0725
_refine_ls_R_factor_gt 0.0575
_refine_ls_shift/su_max 0.001
_refine_ls_shift/su_mean 0.000
_refine_ls_structure_factor_coef Fsqd
_refine_ls_weighting_details 'calc w=1/[\s^2^(Fo^2^)+(0.0498P)^2^+2.3290P] where P=(Fo^2^+2Fc^2^)/3'
_refine_ls_weighting_scheme calc
_refine_ls_wR_factor_gt 0.1340
_refine_ls_wR_factor_ref 0.1449
_reflns_number_gt 8907
_reflns_number_total 10538
_reflns_threshold_expression >2sigma(I)
_cod_data_source_file c0dt01740j.txt
_cod_data_source_block EtOH
_cod_depositor_comments
;
The following automatic conversions were performed:
'_symmetry_cell_setting' value 'Triclinic' changed to 'triclinic'
according to '/home/saulius/struct/CIF-dictionaries/cif_core.dic'
dictionary named 'cif_core.dic' version 2.4.1 from 2010-06-29.

Automatic conversion script
Id: cif_fix_enum 1555 2011-01-17 13:19:09Z saulius 
;
_cod_original_cell_volume 1401.10(8)
_cod_original_sg_symbol_H-M P1
_cod_original_formula_sum 'C21.70 H25.10 Cu F6 N4 O6.85 S2'
_cod_database_code 7015569

loop_
_symmetry_equiv_pos_as_xyz
'x, y, z'

loop_
_atom_site_label
_atom_site_type_symbol
_atom_site_fract_x
_atom_site_fract_y
_atom_site_fract_z
_atom_site_U_iso_or_equiv
_atom_site_adp_type
_atom_site_occupancy
_atom_site_symmetry_multiplicity
_atom_site_calc_flag
_atom_site_refinement_flags
_atom_site_disorder_assembly
_atom_site_disorder_group
Cu1 Cu 0.60733(7) 0.17426(6) 1.04584(5) 0.03075(18) Uani 1 1 d . . .
S1 S 0.8208(2) 0.39536(16) 1.24696(11) 0.0377(4) Uani 1 1 d . . .
F1 F 0.7676(6) 0.5259(4) 1.1283(3) 0.0625(13) Uani 1 1 d . . .
O1 O 0.8003(6) 0.2982(5) 1.1694(3) 0.0393(11) Uani 1 1 d . . .
N1 N 0.7442(6) 0.2898(6) 0.9637(4) 0.0316(12) Uani 1 1 d . . .
C1 C 0.7336(8) 0.3907(7) 0.9357(4) 0.0348(14) Uani 1 1 d . . .
H1 H 0.6378 0.4083 0.9431 0.042 Uiso 1 1 calc R . .
Cu2 Cu 1.07595(7) 0.30496(6) 0.60554(5) 0.03227(18) Uani 1 1 d . . .
S2 S 0.25865(19) 0.00878(16) 0.85458(11) 0.0341(4) Uani 1 1 d . . .
F2 F 1.0207(7) 0.5545(6) 1.1597(5) 0.0812(18) Uani 1 1 d . . .
N2 N 0.4217(6) 0.2206(6) 1.0842(4) 0.0327(12) Uani 1 1 d . . .
C2 C 0.8599(9) 0.4716(7) 0.8954(5) 0.0399(15) Uani 1 1 d . . .
H2 H 0.8492 0.5431 0.8764 0.048 Uiso 1 1 calc R . .
S3 S 1.41009(19) 0.45579(17) 0.79087(12) 0.0357(4) Uani 1 1 d . . .
F3 F 0.9024(8) 0.6373(4) 1.2555(4) 0.0740(15) Uani 1 1 d . . .
O3 O 0.9588(8) 0.4172(6) 1.3117(4) 0.0590(15) Uani 1 1 d . . .
N3 N 0.5186(6) 0.0359(5) 1.1195(4) 0.0299(11) Uani 1 1 d . . .
H3A H 0.5688 0.0646 1.1796 0.036 Uiso 1 1 calc R . .
C3 C 0.9989(8) 0.4472(7) 0.8837(5) 0.0397(16) Uani 1 1 d . . .
H3 H 1.0865 0.5027 0.8583 0.048 Uiso 1 1 calc R . .
S4 S 0.86619(18) 0.11412(16) 0.37848(11) 0.0339(3) Uani 1 1 d . . .
F4 F 0.2164(7) -0.2208(6) 0.7830(5) 0.093(2) Uani 1 1 d . . .
O4 O 0.2613(7) 0.0308(7) 0.7631(4) 0.0617(17) Uani 1 1 d . . .
N4 N 0.7668(7) 0.0972(5) 1.0232(4) 0.0303(11) Uani 1 1 d . . .
C4 C 1.0092(8) 0.3406(7) 0.9094(5) 0.0362(15) Uani 1 1 d . . .
H4 H 1.1029 0.3206 0.9001 0.043 Uiso 1 1 calc R . .
F5 F -0.0066(6) -0.1937(5) 0.8054(4) 0.0670(14) Uani 1 1 d . . .
O5 O 0.4148(6) 0.0274(5) 0.9025(3) 0.0408(11) Uani 1 1 d . . .
N6 N 0.9196(6) 0.1737(6) 0.6703(4) 0.0324(12) Uani 1 1 d . . .
C5 C 0.8824(8) 0.2633(7) 0.9486(4) 0.0308(13) Uani 1 1 d . . .
F6 F 0.1494(8) -0.2009(5) 0.9185(5) 0.097(2) Uani 1 1 d . . .
O6 O 0.1595(6) 0.0562(6) 0.9082(4) 0.0503(13) Uani 1 1 d . . .
N5 N 1.2472(7) 0.2518(6) 0.5542(4) 0.0353(13) Uani 1 1 d . . .
C6 C 0.8824(8) 0.1503(7) 0.9805(5) 0.0339(14) Uani 1 1 d . . .
H6 H 0.9659 0.1187 0.9692 0.041 Uiso 1 1 calc R . .
F7 F 1.5060(7) 0.6338(6) 0.6948(4) 0.0837(18) Uani 1 1 d . . .
O7 O 0.2611(5) -0.0639(5) 1.1807(3) 0.0386(10) Uani 1 1 d . . .
N8 N 1.1724(8) 0.4484(7) 0.5405(5) 0.0476(16) Uani 1 1 d . . .
H7A H 1.2569 0.5079 0.5818 0.057 Uiso 0.70 1 calc PR . .
C7 C 0.7467(7) -0.0112(6) 1.0686(4) 0.0305(13) Uani 1 1 d . . .
H7 H 0.8084 0.0204 1.1315 0.037 Uiso 1 1 calc R . .
F8 F 1.6707(6) 0.6636(5) 0.8153(4) 0.0705(15) Uani 1 1 d . . .
O8 O 1.2485(6) 0.4266(6) 0.7437(3) 0.0459(13) Uani 1 1 d . . .
N7 N 0.9252(7) 0.3882(6) 0.6365(4) 0.0326(12) Uani 1 1 d . . .
C8 C 0.8057(9) -0.1093(7) 1.0196(5) 0.0433(16) Uani 1 1 d . . .
H8A H 0.7481 -0.1404 0.9565 0.052 Uiso 1 1 calc R . .
H8B H 0.9242 -0.0704 1.0154 0.052 Uiso 1 1 calc R . .
F9 F 1.4477(7) 0.6921(5) 0.8279(5) 0.0843(18) Uani 1 1 d . . .
O9 O 1.5084(6) 0.3947(5) 0.7448(4) 0.0475(13) Uani 1 1 d . . .
C9 C 0.7739(11) -0.2175(8) 1.0708(6) 0.052(2) Uani 1 1 d . . .
H9A H 0.8396 -0.1878 1.1319 0.062 Uiso 1 1 calc R . .
H9B H 0.8076 -0.2818 1.0366 0.062 Uiso 1 1 calc R . .
F10 F 0.9397(8) -0.0267(5) 0.4825(4) 0.0761(16) Uani 1 1 d . . .
O10 O 1.4145(6) 0.4593(5) 0.8885(4) 0.0433(12) Uani 1 1 d . . .
C10 C 0.5908(9) -0.2755(7) 1.0824(5) 0.0482(16) Uani 1 1 d . . .
H10A H 0.5262 -0.3115 1.0213 0.058 Uiso 1 1 calc R . .
H10B H 0.5727 -0.3442 1.1180 0.058 Uiso 1 1 calc R . .
F11 F 0.6824(8) -0.0625(6) 0.4586(4) 0.0825(18) Uani 1 1 d . . .
O11 O 0.7283(6) 0.0893(5) 0.3124(3) 0.0481(12) Uani 1 1 d . . .
C11 C 0.5317(9) -0.1773(7) 1.1321(5) 0.0381(15) Uani 1 1 d . . .
H11A H 0.4133 -0.2158 1.1366 0.046 Uiso 1 1 calc R . .
H11B H 0.5902 -0.1453 1.1949 0.046 Uiso 1 1 calc R . .
F12 F 0.8053(7) -0.1257(5) 0.3502(4) 0.0722(14) Uani 1 1 d . . .
O12 O 1.0179(6) 0.1340(6) 0.3418(4) 0.0542(13) Uani 1 1 d . . .
C12 C 0.5646(7) -0.0699(6) 1.0784(4) 0.0320(12) Uani 1 1 d . . .
H12 H 0.5032 -0.1045 1.0156 0.038 Uiso 1 1 calc R . .
O13 O 0.8769(6) 0.1981(5) 0.4605(3) 0.0408(11) Uani 1 1 d . . .
C13 C 0.3420(6) 0.0084(6) 1.1189(4) 0.0328(12) Uani 1 1 d . . .
H13 H 0.2901 -0.0404 1.0566 0.039 Uiso 1 1 calc R . .
O14 O 1.3745(7) 0.5123(6) 0.4409(4) 0.0332(13) Uani 0.70 1 d P . .
C14 C 0.3164(7) 0.1332(6) 1.1247(4) 0.0344(13) Uani 1 1 d . . .
C15 C 0.1873(7) 0.1514(7) 1.1632(5) 0.0399(14) Uani 1 1 d . . .
H15 H 0.1145 0.0885 1.1912 0.048 Uiso 1 1 calc R . .
C16 C 0.1647(9) 0.2619(8) 1.1606(5) 0.0454(18) Uani 1 1 d . . .
H16 H 0.0788 0.2773 1.1890 0.054 Uiso 1 1 calc R . .
C17 C 0.2689(9) 0.3508(8) 1.1161(6) 0.0460(18) Uani 1 1 d . . .
H17 H 0.2522 0.4258 1.1107 0.055 Uiso 1 1 calc R . .
C18 C 0.3994(9) 0.3268(7) 1.0795(5) 0.0384(15) Uani 1 1 d . . .
H18 H 0.4737 0.3879 1.0507 0.046 Uiso 1 1 calc R . .
C19 C 0.3181(9) -0.0164(8) 1.2769(5) 0.0490(18) Uani 1 1 d . . .
H19A H 0.3034 0.0636 1.2953 0.059 Uiso 1 1 calc R . .
H19B H 0.4358 -0.0012 1.2889 0.059 Uiso 1 1 calc R . .
C20 C 0.2232(15) -0.1095(10) 1.3292(7) 0.084(3) Uani 1 1 d . . .
H20A H 0.1075 -0.1215 1.3187 0.126 Uiso 1 1 calc R . .
H20B H 0.2625 -0.0804 1.3946 0.126 Uiso 1 1 calc R . .
H20C H 0.2360 -0.1890 1.3091 0.126 Uiso 1 1 calc R . .
C21 C 0.8810(10) 0.5351(7) 1.1946(5) 0.0435(16) Uani 1 1 d . . .
C22 C 0.1497(11) -0.1597(9) 0.8412(6) 0.057(2) Uani 1 1 d . . .
C23 C 0.9217(8) 0.0675(7) 0.6907(5) 0.0404(16) Uani 1 1 d . . .
H23 H 1.0116 0.0450 0.6762 0.049 Uiso 1 1 calc R . .
C24 C 0.7987(9) -0.0142(8) 0.7328(6) 0.0457(17) Uani 1 1 d . . .
H24 H 0.8063 -0.0887 0.7476 0.055 Uiso 1 1 calc R . .
C25 C 0.6668(9) 0.0177(8) 0.7517(5) 0.0430(17) Uani 1 1 d . . .
H25 H 0.5791 -0.0364 0.7779 0.052 Uiso 1 1 calc R . .
C26 C 0.6636(8) 0.1306(8) 0.7320(5) 0.0396(16) Uani 1 1 d . . .
H26 H 0.5752 0.1555 0.7458 0.048 Uiso 1 1 calc R . .
C27 C 0.7916(8) 0.2052(7) 0.6920(4) 0.0336(14) Uani 1 1 d . . .
C28 C 0.7974(8) 0.3275(7) 0.6709(5) 0.0324(14) Uani 1 1 d . . .
H28 H 0.7130 0.3581 0.6821 0.039 Uiso 1 1 calc R . .
C29 C 0.9684(8) 0.5112(6) 0.6124(4) 0.0343(13) Uani 1 1 d . . .
H29 H 1.0527 0.5719 0.6619 0.041 Uiso 1 1 calc R . .
C30 C 0.8287(9) 0.5581(7) 0.6015(5) 0.0433(16) Uani 1 1 d . . .
H30A H 0.7820 0.5638 0.6601 0.052 Uiso 1 1 calc R . .
H30B H 0.7412 0.4985 0.5542 0.052 Uiso 1 1 calc R . .
C31 C 0.8935(12) 0.6880(8) 0.5729(6) 0.052(2) Uani 1 1 d . . .
H31A H 0.8016 0.7160 0.5627 0.063 Uiso 1 1 calc R . .
H31B H 0.9731 0.7490 0.6230 0.063 Uiso 1 1 calc R . .
C32 C 0.9752(11) 0.6848(8) 0.4859(5) 0.0545(18) Uani 1 1 d . . .
H32A H 1.0191 0.7699 0.4707 0.065 Uiso 1 1 calc R . .
H32B H 0.8931 0.6296 0.4344 0.065 Uiso 1 1 calc R . .
C33 C 1.1152(10) 0.6366(7) 0.4975(6) 0.0459(17) Uani 1 1 d . . .
H33A H 1.1633 0.6318 0.4392 0.055 Uiso 1 1 calc R . .
H33B H 1.2020 0.6955 0.5454 0.055 Uiso 1 1 calc R . .
C34 C 1.0499(8) 0.5073(6) 0.5245(5) 0.0381(13) Uani 1 1 d . . .
H34 H 0.9643 0.4500 0.4743 0.046 Uiso 1 1 calc R . .
C35 C 1.2465(7) 0.4136(6) 0.4667(4) 0.0359(13) Uani 1 1 d . . .
H35 H 1.1610 0.3730 0.4126 0.043 Uiso 1 1 calc R . .
C36 C 1.3162(7) 0.3201(7) 0.4898(4) 0.0394(15) Uani 1 1 d . . .
C37 C 1.4443(8) 0.3009(8) 0.4475(5) 0.0522(19) Uani 1 1 d . . .
H37 H 1.4949 0.3499 0.4038 0.063 Uiso 1 1 calc R . .
C38 C 1.4965(10) 0.2067(10) 0.4715(6) 0.060(2) Uani 1 1 d . . .
H38 H 1.5800 0.1891 0.4420 0.073 Uiso 1 1 calc R . .
C39 C 1.4275(9) 0.1425(9) 0.5360(6) 0.052(2) Uani 1 1 d . . .
H39 H 1.4637 0.0805 0.5535 0.063 Uiso 1 1 calc R . .
C40 C 1.3043(9) 0.1665(7) 0.5767(5) 0.0408(16) Uani 1 1 d . . .
H40 H 1.2576 0.1206 0.6228 0.049 Uiso 1 1 calc R . .
C41 C 1.3659(12) 0.5145(10) 0.3454(6) 0.040(2) Uani 0.70 1 d P . .
H41A H 1.2581 0.5138 0.3222 0.048 Uiso 0.70 1 calc PR . .
H41B H 1.3803 0.4401 0.3119 0.048 Uiso 0.70 1 calc PR . .
C42 C 1.4997(14) 0.6317(12) 0.3311(9) 0.058(3) Uani 0.70 1 d P . .
H42A H 1.4793 0.7048 0.3602 0.087 Uiso 0.70 1 calc PR . .
H42B H 1.5023 0.6324 0.2652 0.087 Uiso 0.70 1 calc PR . .
H42C H 1.6050 0.6345 0.3585 0.087 Uiso 0.70 1 calc PR . .
C43 C 1.5132(10) 0.6196(8) 0.7823(6) 0.053(2) Uani 1 1 d . . .
C44 C 0.8189(11) -0.0329(8) 0.4207(6) 0.0536(19) Uani 1 1 d . . .
O2 O 0.6705(8) 0.3900(6) 1.2831(5) 0.0705(18) Uani 1 1 d . . .

loop_
_atom_site_aniso_label
_atom_site_aniso_U_11
_atom_site_aniso_U_22
_atom_site_aniso_U_33
_atom_site_aniso_U_23
_atom_site_aniso_U_13
_atom_site_aniso_U_12
Cu1 0.0219(3) 0.0350(4) 0.0390(4) 0.0091(3) 0.0082(3) 0.0133(3)
S1 0.0430(8) 0.0397(9) 0.0336(8) 0.0053(7) 0.0053(6) 0.0195(7)
F1 0.081(3) 0.051(3) 0.059(3) 0.009(2) -0.019(2) 0.033(2)
O1 0.036(2) 0.047(3) 0.037(2) 0.002(2) -0.0008(18) 0.022(2)
N1 0.021(2) 0.043(3) 0.030(3) 0.005(2) 0.0015(19) 0.012(2)
C1 0.031(3) 0.044(4) 0.035(3) 0.009(3) 0.004(2) 0.020(3)
Cu2 0.0236(4) 0.0425(4) 0.0354(4) 0.0092(3) 0.0076(3) 0.0163(3)
S2 0.0231(7) 0.0440(9) 0.0376(8) 0.0082(7) 0.0039(6) 0.0152(7)
F2 0.058(3) 0.077(4) 0.120(5) 0.049(4) 0.041(3) 0.022(3)
N2 0.020(2) 0.042(3) 0.035(3) 0.005(2) 0.001(2) 0.011(2)
C2 0.039(3) 0.043(4) 0.040(4) 0.012(3) 0.007(3) 0.016(3)
S3 0.0214(7) 0.0462(10) 0.0403(9) 0.0043(7) 0.0036(6) 0.0149(7)
F3 0.110(4) 0.037(2) 0.069(3) 0.001(2) -0.005(3) 0.026(3)
O3 0.075(4) 0.053(3) 0.045(3) 0.000(2) -0.022(3) 0.027(3)
N3 0.021(2) 0.033(3) 0.034(3) 0.001(2) 0.004(2) 0.009(2)
C3 0.029(3) 0.043(4) 0.041(4) 0.010(3) 0.006(3) 0.005(3)
S4 0.0271(7) 0.0406(9) 0.0335(8) 0.0026(6) 0.0013(6) 0.0137(6)
F4 0.071(4) 0.079(4) 0.121(5) -0.044(4) -0.033(3) 0.051(3)
O4 0.042(3) 0.109(5) 0.045(3) 0.029(3) 0.009(2) 0.035(3)
N4 0.025(3) 0.030(3) 0.033(3) 0.002(2) 0.001(2) 0.008(2)
C4 0.026(3) 0.047(4) 0.034(3) 0.007(3) 0.007(3) 0.012(3)
F5 0.036(2) 0.060(3) 0.087(4) 0.002(3) -0.011(2) 0.004(2)
O5 0.027(2) 0.057(3) 0.038(3) 0.004(2) 0.0007(18) 0.018(2)
N6 0.019(2) 0.045(3) 0.035(3) 0.006(2) 0.002(2) 0.014(2)
C5 0.022(3) 0.042(4) 0.031(3) 0.003(3) 0.004(2) 0.016(3)
F6 0.111(5) 0.051(3) 0.092(4) 0.031(3) -0.038(4) -0.012(3)
O6 0.031(2) 0.058(3) 0.064(3) -0.001(3) 0.009(2) 0.023(2)
N5 0.025(3) 0.042(3) 0.039(3) 0.001(2) 0.000(2) 0.015(2)
C6 0.022(3) 0.043(4) 0.037(3) 0.003(3) 0.004(3) 0.014(3)
F7 0.065(3) 0.090(4) 0.095(4) 0.053(4) 0.011(3) 0.014(3)
O7 0.028(2) 0.046(3) 0.034(2) 0.007(2) 0.0043(17) 0.0056(19)
N8 0.049(4) 0.048(4) 0.057(4) 0.020(3) 0.021(3) 0.025(3)
C7 0.027(3) 0.033(3) 0.036(3) 0.008(3) 0.005(2) 0.015(2)
F8 0.030(2) 0.054(3) 0.115(5) 0.002(3) 0.001(2) 0.007(2)
O8 0.023(2) 0.070(4) 0.044(3) 0.004(2) -0.0003(19) 0.019(2)
N7 0.024(3) 0.050(3) 0.026(3) 0.006(2) 0.002(2) 0.017(2)
C8 0.039(4) 0.041(4) 0.057(4) 0.008(3) 0.015(3) 0.021(3)
F9 0.065(3) 0.059(3) 0.141(6) 0.013(3) 0.012(3) 0.038(3)
O9 0.032(2) 0.052(3) 0.062(3) -0.003(2) 0.008(2) 0.023(2)
C9 0.059(5) 0.046(4) 0.066(5) 0.019(4) 0.019(4) 0.032(4)
F10 0.106(4) 0.069(3) 0.062(3) 0.009(3) -0.022(3) 0.049(3)
O10 0.030(2) 0.059(3) 0.045(3) 0.008(2) 0.001(2) 0.022(2)
C10 0.059(4) 0.039(4) 0.055(4) 0.014(3) 0.012(3) 0.026(3)
F11 0.079(4) 0.064(3) 0.097(4) 0.028(3) 0.038(3) 0.008(3)
O11 0.043(3) 0.055(3) 0.042(3) 0.004(2) -0.012(2) 0.017(2)
C11 0.039(3) 0.037(4) 0.036(3) 0.005(3) 0.004(3) 0.012(3)
F12 0.092(4) 0.046(3) 0.075(3) -0.007(2) -0.009(3) 0.031(3)
O12 0.037(2) 0.062(4) 0.063(3) 0.003(3) 0.013(2) 0.020(2)
C12 0.028(3) 0.033(3) 0.031(3) -0.002(2) 0.000(2) 0.010(2)
O13 0.037(2) 0.049(3) 0.035(2) 0.002(2) 0.0003(19) 0.017(2)
C13 0.022(2) 0.038(3) 0.035(3) 0.008(2) 0.004(2) 0.007(2)
O14 0.027(3) 0.032(3) 0.036(3) 0.007(3) 0.007(2) 0.005(2)
C14 0.025(3) 0.044(4) 0.030(3) 0.002(3) 0.003(2) 0.010(3)
C15 0.022(3) 0.053(4) 0.040(3) 0.005(3) 0.001(2) 0.010(3)
C16 0.027(3) 0.056(5) 0.053(4) 0.000(3) 0.010(3) 0.018(3)
C17 0.036(4) 0.050(4) 0.057(5) 0.009(4) 0.010(3) 0.021(3)
C18 0.029(3) 0.041(4) 0.048(4) 0.009(3) 0.005(3) 0.017(3)
C19 0.036(3) 0.062(5) 0.041(4) 0.011(3) 0.007(3) 0.008(3)
C20 0.103(8) 0.068(7) 0.049(5) 0.012(5) 0.014(5) -0.007(6)
C21 0.054(4) 0.039(4) 0.039(4) 0.009(3) 0.004(3) 0.019(3)
C22 0.052(5) 0.063(5) 0.056(5) 0.002(4) -0.012(4) 0.026(4)
C23 0.027(3) 0.053(4) 0.049(4) 0.016(3) 0.009(3) 0.020(3)
C24 0.041(4) 0.050(4) 0.056(4) 0.019(3) 0.015(3) 0.024(3)
C25 0.035(3) 0.056(5) 0.044(4) 0.015(3) 0.015(3) 0.020(3)
C26 0.023(3) 0.053(4) 0.046(4) 0.010(3) 0.011(3) 0.017(3)
C27 0.026(3) 0.045(4) 0.030(3) 0.005(3) 0.003(2) 0.015(3)
C28 0.022(3) 0.046(4) 0.031(3) 0.000(3) -0.001(2) 0.018(3)
C29 0.033(3) 0.036(3) 0.034(3) 0.001(3) 0.000(2) 0.016(3)
C30 0.041(4) 0.051(4) 0.048(4) 0.014(3) 0.011(3) 0.027(3)
C31 0.072(6) 0.050(5) 0.054(5) 0.015(4) 0.016(4) 0.041(4)
C32 0.077(5) 0.056(5) 0.045(4) 0.017(3) 0.014(4) 0.038(4)
C33 0.048(4) 0.040(4) 0.056(4) 0.012(3) 0.013(3) 0.021(3)
C34 0.043(3) 0.037(3) 0.039(3) 0.007(3) 0.013(3) 0.018(3)
C35 0.028(3) 0.045(3) 0.031(3) 0.009(3) 0.007(2) 0.007(2)
C36 0.020(3) 0.057(4) 0.034(3) -0.004(3) 0.003(2) 0.011(3)
C37 0.025(3) 0.076(5) 0.047(4) -0.006(4) 0.010(3) 0.013(3)
C38 0.032(4) 0.084(6) 0.063(5) -0.022(5) -0.001(3) 0.033(4)
C39 0.033(4) 0.075(6) 0.052(5) -0.011(4) -0.006(3) 0.036(4)
C40 0.030(3) 0.048(4) 0.046(4) -0.005(3) -0.002(3) 0.023(3)
C41 0.035(4) 0.049(6) 0.033(5) 0.007(4) 0.005(4) 0.012(4)
C42 0.053(6) 0.052(7) 0.071(8) 0.029(6) 0.030(6) 0.013(5)
C43 0.036(4) 0.050(5) 0.075(6) 0.013(4) 0.005(4) 0.018(3)
C44 0.064(5) 0.051(5) 0.046(4) 0.010(4) -0.004(4) 0.023(4)
O2 0.075(4) 0.065(4) 0.091(5) 0.024(3) 0.051(4) 0.040(3)

loop_
_atom_type_symbol
_atom_type_description
_atom_type_scat_dispersion_real
_atom_type_scat_dispersion_imag
_atom_type_scat_source
C C 0.0033 0.0016 'International Tables Vol C Tables 4.2.6.8 and 6.1.1.4'
H H 0.0000 0.0000 'International Tables Vol C Tables 4.2.6.8 and 6.1.1.4'
O O 0.0106 0.0060 'International Tables Vol C Tables 4.2.6.8 and 6.1.1.4'
N N 0.0061 0.0033 'International Tables Vol C Tables 4.2.6.8 and 6.1.1.4'
S S 0.1246 0.1234 'International Tables Vol C Tables 4.2.6.8 and 6.1.1.4'
F F 0.0171 0.0103 'International Tables Vol C Tables 4.2.6.8 and 6.1.1.4'
Cu Cu 0.3201 1.2651 'International Tables Vol C Tables 4.2.6.8 and 6.1.1.4'

loop_
_geom_angle_atom_site_label_1
_geom_angle_atom_site_label_2
_geom_angle_atom_site_label_3
_geom_angle
_geom_angle_site_symmetry_1
_geom_angle_site_symmetry_3
_geom_angle_publ_flag
N4 Cu1 N2 166.8(2) . . ?
N4 Cu1 N3 82.8(2) . . ?
N2 Cu1 N3 84.0(2) . . ?
N4 Cu1 N1 80.6(2) . . ?
N2 Cu1 N1 112.5(2) . . ?
N3 Cu1 N1 163.4(2) . . ?
N4 Cu1 O1 83.8(2) . . ?
N2 Cu1 O1 97.2(2) . . ?
N3 Cu1 O1 91.1(2) . . ?
N1 Cu1 O1 87.6(2) . . ?
O3 S1 O2 117.2(4) . . ?
O3 S1 O1 113.0(3) . . ?
O2 S1 O1 114.4(4) . . ?
O3 S1 C21 103.7(4) . . ?
O2 S1 C21 104.1(4) . . ?
O1 S1 C21 102.1(3) . . ?
S1 O1 Cu1 140.1(3) . . ?
C1 N1 C5 117.9(6) . . ?
C1 N1 Cu1 131.4(5) . . ?
C5 N1 Cu1 110.0(4) . . ?
N1 C1 C2 121.9(6) . . ?
N1 C1 H1 119.1 . . ?
C2 C1 H1 119.1 . . ?
N7 Cu2 N5 165.8(2) . . ?
N7 Cu2 N8 83.1(3) . . ?
N5 Cu2 N8 82.8(3) . . ?
N7 Cu2 N6 80.9(2) . . ?
N5 Cu2 N6 112.9(2) . . ?
N8 Cu2 N6 163.2(2) . . ?
N7 Cu2 O8 87.8(2) . . ?
N5 Cu2 O8 94.2(2) . . ?
N8 Cu2 O8 89.7(3) . . ?
N6 Cu2 O8 94.9(2) . . ?
O4 S2 O6 115.9(4) . . ?
O4 S2 O5 115.4(3) . . ?
O6 S2 O5 114.2(3) . . ?
O4 S2 C22 103.4(4) . . ?
O6 S2 C22 102.4(4) . . ?
O5 S2 C22 102.7(3) . . ?
C18 N2 C14 119.5(6) . . ?
C18 N2 Cu1 127.9(5) . . ?
C14 N2 Cu1 112.4(4) . . ?
C3 C2 C1 119.9(6) . . ?
C3 C2 H2 120.1 . . ?
C1 C2 H2 120.1 . . ?
O10 S3 O8 114.2(3) . . ?
O10 S3 O9 115.9(3) . . ?
O8 S3 O9 115.5(3) . . ?
O10 S3 C43 102.8(4) . . ?
O8 S3 C43 102.1(4) . . ?
O9 S3 C43 103.7(4) . . ?
C13 N3 C12 116.1(5) . . ?
C13 N3 Cu1 107.2(4) . . ?
C12 N3 Cu1 106.9(4) . . ?
C13 N3 H3A 108.8 . . ?
C12 N3 H3A 108.8 . . ?
Cu1 N3 H3A 108.8 . . ?
C2 C3 C4 118.9(6) . . ?
C2 C3 H3 120.6 . . ?
C4 C3 H3 120.6 . . ?
O13 S4 O12 114.7(3) . . ?
O13 S4 O11 115.2(3) . . ?
O12 S4 O11 115.3(3) . . ?
O13 S4 C44 101.4(3) . . ?
O12 S4 C44 104.5(4) . . ?
O11 S4 C44 103.2(3) . . ?
C6 N4 C7 126.8(6) . . ?
C6 N4 Cu1 117.9(5) . . ?
C7 N4 Cu1 114.9(4) . . ?
C5 C4 C3 119.5(7) . . ?
C5 C4 H4 120.3 . . ?
C3 C4 H4 120.3 . . ?
C23 N6 C27 117.5(6) . . ?
C23 N6 Cu2 131.8(5) . . ?
C27 N6 Cu2 110.7(4) . . ?
C4 C5 N1 121.9(6) . . ?
C4 C5 C6 124.1(6) . . ?
N1 C5 C6 114.0(6) . . ?
C40 N5 C36 119.0(6) . . ?
C40 N5 Cu2 129.7(5) . . ?
C36 N5 Cu2 111.2(5) . . ?
N4 C6 C5 116.6(6) . . ?
N4 C6 H6 121.7 . . ?
C5 C6 H6 121.7 . . ?
C13 O7 C19 117.1(5) . . ?
C35 N8 C34 119.1(6) . . ?
C35 N8 Cu2 110.3(5) . . ?
C34 N8 Cu2 109.4(4) . . ?
C35 N8 H7A 105.7 . . ?
C34 N8 H7A 105.7 . . ?
Cu2 N8 H7A 105.7 . . ?
N4 C7 C12 106.1(5) . . ?
N4 C7 C8 115.5(5) . . ?
C12 C7 C8 110.5(5) . . ?
N4 C7 H7 108.1 . . ?
C12 C7 H7 108.1 . . ?
C8 C7 H7 108.1 . . ?
S3 O8 Cu2 140.6(3) . . ?
C28 N7 C29 127.3(6) . . ?
C28 N7 Cu2 117.7(5) . . ?
C29 N7 Cu2 114.9(4) . . ?
C9 C8 C7 110.7(6) . . ?
C9 C8 H8A 109.5 . . ?
C7 C8 H8A 109.5 . . ?
C9 C8 H8B 109.5 . . ?
C7 C8 H8B 109.5 . . ?
H8A C8 H8B 108.1 . . ?
C8 C9 C10 110.4(6) . . ?
C8 C9 H9A 109.6 . . ?
C10 C9 H9A 109.6 . . ?
C8 C9 H9B 109.6 . . ?
C10 C9 H9B 109.6 . . ?
H9A C9 H9B 108.1 . . ?
C11 C10 C9 111.3(7) . . ?
C11 C10 H10A 109.4 . . ?
C9 C10 H10A 109.4 . . ?
C11 C10 H10B 109.4 . . ?
C9 C10 H10B 109.4 . . ?
H10A C10 H10B 108.0 . . ?
C12 C11 C10 109.1(5) . . ?
C12 C11 H11A 109.9 . . ?
C10 C11 H11A 109.9 . . ?
C12 C11 H11B 109.9 . . ?
C10 C11 H11B 109.9 . . ?
H11A C11 H11B 108.3 . . ?
N3 C12 C11 115.7(5) . . ?
N3 C12 C7 105.6(5) . . ?
C11 C12 C7 110.6(5) . . ?
N3 C12 H12 108.2 . . ?
C11 C12 H12 108.2 . . ?
C7 C12 H12 108.2 . . ?
O7 C13 N3 117.6(5) . . ?
O7 C13 C14 113.0(5) . . ?
N3 C13 C14 107.8(5) . . ?
O7 C13 H13 105.8 . . ?
N3 C13 H13 105.8 . . ?
C14 C13 H13 105.8 . . ?
C35 O14 C41 114.6(6) . . ?
N2 C14 C15 121.8(6) . . ?
N2 C14 C13 115.9(5) . . ?
C15 C14 C13 122.1(6) . . ?
C14 C15 C16 119.3(6) . . ?
C14 C15 H15 120.4 . . ?
C16 C15 H15 120.4 . . ?
C15 C16 C17 119.4(7) . . ?
C15 C16 H16 120.3 . . ?
C17 C16 H16 120.3 . . ?
C16 C17 C18 118.2(8) . . ?
C16 C17 H17 120.9 . . ?
C18 C17 H17 120.9 . . ?
N2 C18 C17 121.6(7) . . ?
N2 C18 H18 119.2 . . ?
C17 C18 H18 119.2 . . ?
O7 C19 C20 108.1(7) . . ?
O7 C19 H19A 110.1 . . ?
C20 C19 H19A 110.1 . . ?
O7 C19 H19B 110.1 . . ?
C20 C19 H19B 110.1 . . ?
H19A C19 H19B 108.4 . . ?
C19 C20 H20A 109.5 . . ?
C19 C20 H20B 109.5 . . ?
H20A C20 H20B 109.5 . . ?
C19 C20 H20C 109.5 . . ?
H20A C20 H20C 109.5 . . ?
H20B C20 H20C 109.5 . . ?
F2 C21 F1 108.5(6) . . ?
F2 C21 F3 107.0(7) . . ?
F1 C21 F3 107.2(6) . . ?
F2 C21 S1 111.3(5) . . ?
F1 C21 S1 111.0(5) . . ?
F3 C21 S1 111.7(5) . . ?
F6 C22 F4 107.8(8) . . ?
F6 C22 F5 107.6(8) . . ?
F4 C22 F5 106.2(7) . . ?
F6 C22 S2 112.8(6) . . ?
F4 C22 S2 110.9(7) . . ?
F5 C22 S2 111.3(6) . . ?
N6 C23 C24 123.8(6) . . ?
N6 C23 H23 118.1 . . ?
C24 C23 H23 118.1 . . ?
C25 C24 C23 117.7(7) . . ?
C25 C24 H24 121.1 . . ?
C23 C24 H24 121.1 . . ?
C24 C25 C26 119.2(7) . . ?
C24 C25 H25 120.4 . . ?
C26 C25 H25 120.4 . . ?
C27 C26 C25 118.5(7) . . ?
C27 C26 H26 120.7 . . ?
C25 C26 H26 120.7 . . ?
N6 C27 C26 123.1(7) . . ?
N6 C27 C28 115.6(6) . . ?
C26 C27 C28 121.3(6) . . ?
N7 C28 C27 114.6(6) . . ?
N7 C28 H28 122.7 . . ?
C27 C28 H28 122.7 . . ?
N7 C29 C30 116.0(5) . . ?
N7 C29 C34 106.2(5) . . ?
C30 C29 C34 111.5(5) . . ?
N7 C29 H29 107.6 . . ?
C30 C29 H29 107.6 . . ?
C34 C29 H29 107.6 . . ?
C29 C30 C31 109.6(6) . . ?
C29 C30 H30A 109.8 . . ?
C31 C30 H30A 109.8 . . ?
C29 C30 H30B 109.8 . . ?
C31 C30 H30B 109.8 . . ?
H30A C30 H30B 108.2 . . ?
C32 C31 C30 111.4(7) . . ?
C32 C31 H31A 109.4 . . ?
C30 C31 H31A 109.4 . . ?
C32 C31 H31B 109.4 . . ?
C30 C31 H31B 109.4 . . ?
H31A C31 H31B 108.0 . . ?
C31 C32 C33 111.1(6) . . ?
C31 C32 H32A 109.4 . . ?
C33 C32 H32A 109.4 . . ?
C31 C32 H32B 109.4 . . ?
C33 C32 H32B 109.4 . . ?
H32A C32 H32B 108.0 . . ?
C34 C33 C32 109.9(6) . . ?
C34 C33 H33A 109.7 . . ?
C32 C33 H33A 109.7 . . ?
C34 C33 H33B 109.7 . . ?
C32 C33 H33B 109.7 . . ?
H33A C33 H33B 108.2 . . ?
N8 C34 C33 116.5(6) . . ?
N8 C34 C29 106.4(5) . . ?
C33 C34 C29 110.7(6) . . ?
N8 C34 H34 107.6 . . ?
C33 C34 H34 107.6 . . ?
C29 C34 H34 107.6 . . ?
N8 C35 O14 115.1(6) . . ?
N8 C35 C36 109.4(5) . . ?
O14 C35 C36 107.1(5) . . ?
N8 C35 H35 108.3 . . ?
O14 C35 H35 108.3 . . ?
C36 C35 H35 108.3 . . ?
N5 C36 C37 120.5(7) . . ?
N5 C36 C35 116.7(5) . . ?
C37 C36 C35 122.8(6) . . ?
C36 C37 C38 118.3(8) . . ?
C36 C37 H37 120.8 . . ?
C38 C37 H37 120.8 . . ?
C39 C38 C37 119.6(8) . . ?
C39 C38 H38 120.2 . . ?
C37 C38 H38 120.2 . . ?
C38 C39 C40 119.8(9) . . ?
C38 C39 H39 120.1 . . ?
C40 C39 H39 120.1 . . ?
N5 C40 C39 122.7(8) . . ?
N5 C40 H40 118.6 . . ?
C39 C40 H40 118.6 . . ?
O14 C41 C42 107.7(9) . . ?
O14 C41 H41A 110.2 . . ?
C42 C41 H41A 110.2 . . ?
O14 C41 H41B 110.2 . . ?
C42 C41 H41B 110.2 . . ?
H41A C41 H41B 108.5 . . ?
C41 C42 H42A 109.5 . . ?
C41 C42 H42B 109.5 . . ?
H42A C42 H42B 109.5 . . ?
C41 C42 H42C 109.5 . . ?
H42A C42 H42C 109.5 . . ?
H42B C42 H42C 109.5 . . ?
F9 C43 F8 106.8(8) . . ?
F9 C43 F7 108.3(7) . . ?
F8 C43 F7 106.9(7) . . ?
F9 C43 S3 112.2(6) . . ?
F8 C43 S3 112.2(6) . . ?
F7 C43 S3 110.2(6) . . ?
F11 C44 F10 108.6(7) . . ?
F11 C44 F12 109.4(7) . . ?
F10 C44 F12 106.6(7) . . ?
F11 C44 S4 111.5(6) . . ?
F10 C44 S4 111.0(6) . . ?
F12 C44 S4 109.6(5) . . ?

loop_
_geom_bond_atom_site_label_1
_geom_bond_atom_site_label_2
_geom_bond_distance
_geom_bond_site_symmetry_2
_geom_bond_publ_flag
Cu1 N4 1.948(6) . ?
Cu1 N2 1.994(6) . ?
Cu1 N3 2.024(5) . ?
Cu1 N1 2.056(5) . ?
Cu1 O1 2.335(5) . ?
S1 O3 1.428(6) . ?
S1 O2 1.447(6) . ?
S1 O1 1.448(5) . ?
S1 C21 1.822(7) . ?
F1 C21 1.326(8) . ?
N1 C1 1.334(9) . ?
N1 C5 1.387(8) . ?
C1 C2 1.404(10) . ?
C1 H1 0.9500 . ?
Cu2 N7 1.952(6) . ?
Cu2 N5 1.985(6) . ?
Cu2 N8 1.995(6) . ?
Cu2 N6 2.055(5) . ?
Cu2 O8 2.403(5) . ?
S2 O4 1.417(6) . ?
S2 O6 1.421(6) . ?
S2 O5 1.442(5) . ?
S2 C22 1.822(10) . ?
F2 C21 1.325(9) . ?
N2 C18 1.332(9) . ?
N2 C14 1.350(8) . ?
C2 C3 1.374(10) . ?
C2 H2 0.9500 . ?
S3 O10 1.442(6) . ?
S3 O8 1.451(5) . ?
S3 O9 1.453(5) . ?
S3 C43 1.821(9) . ?
F3 C21 1.335(9) . ?
N3 C13 1.475(7) . ?
N3 C12 1.497(8) . ?
N3 H3A 0.9300 . ?
C3 C4 1.381(10) . ?
C3 H3 0.9500 . ?
S4 O13 1.425(5) . ?
S4 O12 1.431(5) . ?
S4 O11 1.432(5) . ?
S4 C44 1.821(8) . ?
F4 C22 1.339(11) . ?
N4 C6 1.251(9) . ?
N4 C7 1.475(8) . ?
C4 C5 1.381(9) . ?
C4 H4 0.9500 . ?
F5 C22 1.343(9) . ?
N6 C23 1.320(9) . ?
N6 C27 1.353(9) . ?
C5 C6 1.460(9) . ?
F6 C22 1.305(10) . ?
N5 C40 1.339(9) . ?
N5 C36 1.362(9) . ?
C6 H6 0.9500 . ?
F7 C43 1.333(11) . ?
O7 C13 1.388(7) . ?
O7 C19 1.444(9) . ?
N8 C35 1.395(9) . ?
N8 C34 1.501(9) . ?
N8 H7A 0.9300 . ?
C7 C12 1.530(8) . ?
C7 C8 1.533(9) . ?
C7 H7 1.0000 . ?
F8 C43 1.331(9) . ?
N7 C28 1.278(9) . ?
N7 C29 1.447(9) . ?
C8 C9 1.513(10) . ?
C8 H8A 0.9900 . ?
C8 H8B 0.9900 . ?
F9 C43 1.321(11) . ?
C9 C10 1.544(11) . ?
C9 H9A 0.9900 . ?
C9 H9B 0.9900 . ?
F10 C44 1.340(9) . ?
C10 C11 1.538(10) . ?
C10 H10A 0.9900 . ?
C10 H10B 0.9900 . ?
F11 C44 1.316(10) . ?
C11 C12 1.528(9) . ?
C11 H11A 0.9900 . ?
C11 H11B 0.9900 . ?
F12 C44 1.360(10) . ?
C12 H12 1.0000 . ?
C13 C14 1.543(9) . ?
C13 H13 1.0000 . ?
O14 C35 1.409(8) . ?
O14 C41 1.420(11) . ?
C14 C15 1.377(9) . ?
C15 C16 1.377(11) . ?
C15 H15 0.9500 . ?
C16 C17 1.391(12) . ?
C16 H16 0.9500 . ?
C17 C18 1.404(11) . ?
C17 H17 0.9500 . ?
C18 H18 0.9500 . ?
C19 C20 1.464(12) . ?
C19 H19A 0.9900 . ?
C19 H19B 0.9900 . ?
C20 H20A 0.9800 . ?
C20 H20B 0.9800 . ?
C20 H20C 0.9800 . ?
C23 C24 1.408(10) . ?
C23 H23 0.9500 . ?
C24 C25 1.379(10) . ?
C24 H24 0.9500 . ?
C25 C26 1.397(11) . ?
C25 H25 0.9500 . ?
C26 C27 1.381(9) . ?
C26 H26 0.9500 . ?
C27 C28 1.485(10) . ?
C28 H28 0.9500 . ?
C29 C30 1.529(9) . ?
C29 C34 1.531(9) . ?
C29 H29 1.0000 . ?
C30 C31 1.544(11) . ?
C30 H30A 0.9900 . ?
C30 H30B 0.9900 . ?
C31 C32 1.520(11) . ?
C31 H31A 0.9900 . ?
C31 H31B 0.9900 . ?
C32 C33 1.543(10) . ?
C32 H32A 0.9900 . ?
C32 H32B 0.9900 . ?
C33 C34 1.528(9) . ?
C33 H33A 0.9900 . ?
C33 H33B 0.9900 . ?
C34 H34 1.0000 . ?
C35 C36 1.500(10) . ?
C35 H35 1.0000 . ?
C36 C37 1.399(9) . ?
C37 C38 1.414(13) . ?
C37 H37 0.9500 . ?
C38 C39 1.339(14) . ?
C38 H38 0.9500 . ?
C39 C40 1.373(11) . ?
C39 H39 0.9500 . ?
C40 H40 0.9500 . ?
C41 C42 1.502(14) . ?
C41 H41A 0.9900 . ?
C41 H41B 0.9900 . ?
C42 H42A 0.9800 . ?
C42 H42B 0.9800 . ?
C42 H42C 0.9800 . ?
